data_7023333
loop_
_publ_author_name
'Takao, Koichiro'
'Takao, Shinobu'
'Ikeda, Yasuhisa'
'Bernhard, Gert'
'Hennig, Christoph'

_publ_section_title
;
 Uranyl-halide complexation in N,N-dimethylformamide: halide coordination
 trend manifests hardness of [UO2]2+.
;
_journal_issue 36
_journal_name_full 'Dalton transactions (Cambridge, England : 2003)'
_journal_page_first 13101
_journal_page_last 13111
_journal_paper_doi 10.1039/c3dt51191j
_journal_volume 42
_journal_year 2013
_chemical_formula_moiety 'C15 H35 Cl2 N5 O15 U'
_chemical_formula_sum 'C15 H35 Cl2 N5 O15 U'
_chemical_formula_weight 834.40
_space_group_IT_number 9
_symmetry_cell_setting monoclinic
_symmetry_Int_Tables_number 9
_symmetry_space_group_name_Hall 'C -2yc'
_symmetry_space_group_name_H-M 'C 1 c 1'
_atom_sites_solution_hydrogens geom
_atom_sites_solution_primary direct
_atom_sites_solution_secondary difmap
_cell_angle_alpha 90.0000
_cell_angle_beta 112.445(1)
_cell_angle_gamma 90.0000
_cell_formula_units_Z 4
_cell_length_a 21.4665(7)
_cell_length_b 13.2801(5)
_cell_length_c 11.3188(4)
_cell_measurement_reflns_used 15804
_cell_measurement_temperature 203
_cell_measurement_theta_max 27.45
_cell_measurement_theta_min 3.07
_cell_volume 2982.30(18)
_computing_cell_refinement 'RAPID AUTO'
_computing_data_collection 'RAPID AUTO (Rigaku, ????)'
_computing_data_reduction 'RAPID AUTO'
_computing_molecular_graphics 'CrystalStructure 4.0'
_computing_publication_material 'CrystalStructure 4.0 (Rigaku, 2010)'
_computing_structure_refinement 'SHELXL97 (Sheldrick, 2008)'
_computing_structure_solution 'SIR92 (Altomare, et al., 1994)'
_diffrn_ambient_temperature 203
_diffrn_detector_area_resol_mean 10.000
_diffrn_measured_fraction_theta_full 0.998
_diffrn_measured_fraction_theta_max 0.998
_diffrn_measurement_device_type 'Rigaku R-AXIS RAPID'
_diffrn_measurement_method \w
_diffrn_radiation_type 'Mo K\a'
_diffrn_radiation_wavelength 0.71075
_diffrn_reflns_av_R_equivalents 0.0541
_diffrn_reflns_limit_h_max 27
_diffrn_reflns_limit_h_min -27
_diffrn_reflns_limit_k_max 17
_diffrn_reflns_limit_k_min -17
_diffrn_reflns_limit_l_max 14
_diffrn_reflns_limit_l_min -14
_diffrn_reflns_number 13605
_diffrn_reflns_theta_full 27.45
_diffrn_reflns_theta_max 27.46
_diffrn_standards_number 0
_exptl_absorpt_coefficient_mu 5.693
_exptl_absorpt_correction_T_max 0.181
_exptl_absorpt_correction_T_min 0.078
_exptl_absorpt_correction_type numerical
_exptl_absorpt_process_details 'NUMABS (Rigaku, 1999)'
_exptl_crystal_colour yellow
_exptl_crystal_density_diffrn 1.858
_exptl_crystal_density_method 'not measured'
_exptl_crystal_description prism
_exptl_crystal_F_000 1624.00
_exptl_crystal_size_max 0.461
_exptl_crystal_size_mid 0.406
_exptl_crystal_size_min 0.400
_refine_diff_density_max 2.520
_refine_diff_density_min -1.100
_refine_ls_abs_structure_details 'Flack, H. D. (1983), Acta Cryst. A39, 876-881.  2879 Friedel Pairs'
_refine_ls_abs_structure_Flack 0.34(3)
_refine_ls_extinction_method none
_refine_ls_goodness_of_fit_ref 1.031
_refine_ls_hydrogen_treatment constr
_refine_ls_number_parameters 338
_refine_ls_number_reflns 6288
_refine_ls_number_restraints 12
_refine_ls_R_factor_gt 0.0489
_refine_ls_shift/su_max 0.002
_refine_ls_structure_factor_coef Fsqd
_refine_ls_weighting_details 'w = 1/[\s^2^(Fo^2^)+(0.0847P)^2^+18.3549P] where P=(Fo^2^+2Fc^2^)/3'
_refine_ls_weighting_scheme calc
_refine_ls_wR_factor_ref 0.1254
_reflns_number_gt 5735
_reflns_number_total 6288
_reflns_threshold_expression F^2^>2.0\s(F^2^)
_cod_data_source_file c3dt51191j.txt
_cod_data_source_block 130213_UO2DMF5ClO42_b_____
_cod_original_cell_volume 2982.30(19)
_cod_original_sg_symbol_H-M 'C c'
_cod_database_code 7023333

loop_
_symmetry_equiv_pos_site_id
_symmetry_equiv_pos_as_xyz
1 +X,+Y,+Z
2 +X,-Y,1/2+Z
3 1/2+X,1/2+Y,+Z
4 1/2+X,1/2-Y,1/2+Z

loop_
_atom_site_label
_atom_site_type_symbol
_atom_site_fract_x
_atom_site_fract_y
_atom_site_fract_z
_atom_site_U_iso_or_equiv
_atom_site_adp_type
_atom_site_occupancy
_atom_site_symmetry_multiplicity
_atom_site_calc_flag
_atom_site_refinement_flags
U1 U 0.92350(10) 0.558898(17) 0.16042(18) 0.02750(10) Uani 1.0 4 d .
Cl1 Cl 1.2808(2) 0.6357(4) 0.2100(4) 0.0421(11) Uani 1.0 4 d .
Cl2 Cl 1.0678(2) 0.1359(4) 0.1149(4) 0.0388(10) Uani 1.0 4 d .
O1 O 0.8862(8) 0.5588(9) 0.2773(16) 0.042(4) Uani 1.0 4 d .
O2 O 0.9632(8) 0.5583(9) 0.0505(15) 0.040(4) Uani 1.0 4 d .
O3 O 1.0281(6) 0.6162(10) 0.3218(11) 0.038(3) Uani 1.0 4 d .
O4 O 0.9280(11) 0.7348(5) 0.166(2) 0.054(2) Uani 1.0 4 d .
O5 O 0.8194(7) 0.6104(10) 0.0005(13) 0.043(3) Uani 1.0 4 d .
O6 O 0.8616(6) 0.4163(9) 0.0639(11) 0.033(3) Uani 1.0 4 d .
O7 O 0.9921(6) 0.4115(12) 0.2656(14) 0.044(3) Uani 1.0 4 d .
O8 O 1.2533(10) 0.6363(15) 0.0735(15) 0.072(5) Uani 1.0 4 d .
O9 O 1.2324(10) 0.6637(14) 0.257(2) 0.079(6) Uani 1.0 4 d .
O10 O 1.3402(9) 0.6949(14) 0.257(3) 0.092(7) Uani 1.0 4 d .
O11 O 1.3013(13) 0.5354(15) 0.252(3) 0.095(7) Uani 1.0 4 d .
O12 O 1.0974(9) 0.1422(19) 0.2512(17) 0.087(7) Uani 1.0 4 d .
O13 O 1.0128(9) 0.2035(14) 0.073(2) 0.088(6) Uani 1.0 4 d .
O14 O 1.0507(9) 0.0323(12) 0.081(2) 0.065(4) Uani 1.0 4 d .
O15 O 1.1182(10) 0.1742(15) 0.067(2) 0.083(6) Uani 1.0 4 d .
N1 N 1.1122(7) 0.5966(13) 0.5164(13) 0.035(4) Uani 1.0 4 d .
N2 N 0.9303(8) 0.9019(6) 0.1706(18) 0.045(3) Uani 1.0 4 d .
N3 N 0.7364(7) 0.5937(13) -0.1944(13) 0.035(4) Uani 1.0 4 d .
N4 N 0.8220(7) 0.2869(11) -0.0799(15) 0.034(4) Uani 1.0 4 d .
N5 N 1.0274(7) 0.2862(10) 0.4021(15) 0.035(4) Uani 1.0 4 d .
C1 C 1.0497(10) 0.5976(13) 0.4406(18) 0.036(4) Uani 1.0 4 d .
C2 C 1.1631(9) 0.6093(18) 0.460(3) 0.063(6) Uani 1.0 4 d .
C3 C 1.1329(13) 0.5854(19) 0.6543(17) 0.062(6) Uani 1.0 4 d .
C4 C 0.9499(7) 0.8123(9) 0.2154(12) 0.047(3) Uani 1.0 4 d .
C5 C 0.8732(10) 0.9223(14) 0.0571(16) 0.075(5) Uani 1.0 4 d .
C6 C 0.9544(9) 0.9890(12) 0.2586(16) 0.066(4) Uani 1.0 4 d .
C7 C 0.7996(9) 0.6025(14) -0.1190(17) 0.036(4) Uani 1.0 4 d .
C8 C 0.6811(9) 0.608(2) -0.1524(18) 0.055(5) Uani 1.0 4 d .
C9 C 0.7170(9) 0.5797(17) -0.3324(13) 0.045(5) Uani 1.0 4 d .
C10 C 0.8669(10) 0.3366(14) 0.006(2) 0.046(5) Uani 1.0 4 d .
C11 C 0.7520(8) 0.3219(15) -0.1298(17) 0.047(5) Uani 1.0 4 d .
C12 C 0.8335(11) 0.1916(14) -0.131(3) 0.061(6) Uani 1.0 4 d .
C13 C 0.9775(8) 0.3341(10) 0.3081(15) 0.028(4) Uani 1.0 4 d .
C14 C 1.0132(11) 0.1955(14) 0.458(2) 0.053(5) Uiso 1.0 4 d .
C15 C 1.0958(8) 0.3232(13) 0.456(2) 0.057(6) Uani 1.0 4 d .
H1A H 1.0176 0.5835 0.4761 0.0438 Uiso 1.0 4 calc R
H2A H 1.1462 0.6557 0.3885 0.0757 Uiso 1.0 4 calc R
H2B H 1.1723 0.5447 0.4301 0.0757 Uiso 1.0 4 calc R
H2C H 1.2042 0.6360 0.5238 0.0757 Uiso 1.0 4 calc R
H3A H 1.0948 0.5630 0.6735 0.0748 Uiso 1.0 4 calc R
H3B H 1.1488 0.6497 0.6956 0.0748 Uiso 1.0 4 calc R
H3C H 1.1688 0.5362 0.6855 0.0748 Uiso 1.0 4 calc R
H4 H 0.9855 0.8089 0.2958 0.0563 Uiso 1.0 4 calc R
H5A H 0.8328 0.8991 0.0674 0.0896 Uiso 1.0 4 calc R
H5B H 0.8780 0.8875 -0.0144 0.0896 Uiso 1.0 4 calc R
H5C H 0.8700 0.9942 0.0408 0.0896 Uiso 1.0 4 calc R
H6A H 0.9191 1.0105 0.2866 0.0795 Uiso 1.0 4 calc R
H6B H 0.9660 1.0441 0.2144 0.0795 Uiso 1.0 4 calc R
H6C H 0.9939 0.9694 0.3322 0.0795 Uiso 1.0 4 calc R
H7 H 0.8321 0.6029 -0.1558 0.0436 Uiso 1.0 4 calc R
H8A H 0.6770 0.6789 -0.1364 0.0660 Uiso 1.0 4 calc R
H8B H 0.6898 0.5700 -0.0745 0.0660 Uiso 1.0 4 calc R
H8C H 0.6396 0.5845 -0.2183 0.0660 Uiso 1.0 4 calc R
H9A H 0.7559 0.5583 -0.3495 0.0543 Uiso 1.0 4 calc R
H9B H 0.7001 0.6428 -0.3762 0.0543 Uiso 1.0 4 calc R
H9C H 0.6820 0.5288 -0.3628 0.0543 Uiso 1.0 4 calc R
H10A H 0.9108 0.3109 0.0304 0.0549 Uiso 1.0 4 calc R
H11A H 0.7491 0.3865 -0.1715 0.0570 Uiso 1.0 4 calc R
H11B H 0.7366 0.3289 -0.0600 0.0570 Uiso 1.0 4 calc R
H11C H 0.7238 0.2734 -0.1911 0.0570 Uiso 1.0 4 calc R
H12A H 0.8717 0.1577 -0.0673 0.0730 Uiso 1.0 4 calc R
H12B H 0.8429 0.2037 -0.2070 0.0730 Uiso 1.0 4 calc R
H12C H 0.7937 0.1497 -0.1525 0.0730 Uiso 1.0 4 calc R
H13A H 0.9332 0.3092 0.2765 0.0342 Uiso 1.0 4 calc R
H14A H 0.9773 0.1585 0.3930 0.0641 Uiso 1.0 4 calc R
H14B H 0.9994 0.2130 0.5272 0.0641 Uiso 1.0 4 calc R
H14C H 1.0534 0.1539 0.4899 0.0641 Uiso 1.0 4 calc R
H15A H 1.0985 0.3870 0.4165 0.0682 Uiso 1.0 4 calc R
H15B H 1.1256 0.2748 0.4405 0.0682 Uiso 1.0 4 calc R
H15C H 1.1090 0.3327 0.5474 0.0682 Uiso 1.0 4 calc R

loop_
_atom_site_aniso_label
_atom_site_aniso_U_11
_atom_site_aniso_U_22
_atom_site_aniso_U_33
_atom_site_aniso_U_12
_atom_site_aniso_U_13
_atom_site_aniso_U_23
U1 0.03275(15) 0.02415(14) 0.02327(14) 0.0015(4) 0.00807(11) -0.0024(4)
Cl1 0.038(3) 0.039(3) 0.048(3) 0.0012(18) 0.015(2) 0.007(2)
Cl2 0.036(3) 0.038(3) 0.038(3) 0.0048(17) 0.0102(19) -0.0012(18)
O1 0.041(8) 0.053(9) 0.036(8) 0.009(5) 0.020(7) -0.005(5)
O2 0.039(7) 0.050(9) 0.023(6) 0.003(5) 0.004(6) -0.000(5)
O3 0.036(7) 0.047(7) 0.023(6) -0.013(5) 0.002(5) 0.005(5)
O4 0.057(6) 0.029(3) 0.047(5) -0.005(6) -0.013(5) -0.002(7)
O5 0.046(7) 0.029(6) 0.044(8) 0.009(5) 0.005(6) 0.006(5)
O6 0.033(5) 0.023(5) 0.029(5) 0.001(4) -0.002(4) -0.011(4)
O7 0.023(5) 0.047(7) 0.056(8) 0.010(5) 0.007(5) 0.008(6)
O8 0.075(11) 0.096(12) 0.041(8) 0.032(9) 0.017(8) 0.026(8)
O9 0.090(12) 0.075(10) 0.103(13) 0.015(8) 0.072(11) 0.025(9)
O10 0.053(9) 0.067(10) 0.129(15) -0.023(7) 0.005(9) 0.023(10)
O11 0.117(17) 0.062(11) 0.087(14) 0.023(11) 0.018(12) 0.046(10)
O12 0.053(9) 0.147(19) 0.052(10) 0.001(10) 0.010(8) -0.014(11)
O13 0.063(10) 0.082(11) 0.131(16) 0.039(8) 0.050(10) 0.048(11)
O14 0.065(9) 0.044(8) 0.083(11) -0.005(7) 0.025(8) -0.004(7)
O15 0.080(11) 0.078(10) 0.112(15) 0.012(8) 0.058(11) 0.040(10)
N1 0.030(8) 0.038(8) 0.030(8) 0.001(6) 0.002(6) -0.001(7)
N2 0.034(7) 0.027(4) 0.077(8) -0.001(5) 0.023(7) -0.000(8)
N3 0.034(8) 0.035(8) 0.034(8) 0.008(6) 0.010(7) 0.002(7)
N4 0.033(8) 0.033(8) 0.035(8) -0.002(6) 0.012(7) -0.006(6)
N5 0.043(9) 0.025(7) 0.033(8) 0.008(6) 0.012(7) 0.002(6)
C1 0.049(10) 0.025(8) 0.045(10) -0.002(7) 0.029(8) 0.002(7)
C2 0.028(9) 0.066(13) 0.103(17) -0.007(8) 0.033(10) -0.001(12)
C3 0.072(15) 0.057(11) 0.060(14) 0.014(11) 0.026(11) -0.003(11)
C4 0.056(7) 0.047(7) 0.048(7) 0.003(5) 0.031(6) -0.001(5)
C5 0.085(13) 0.070(11) 0.053(9) 0.016(9) 0.008(9) -0.001(8)
C6 0.066(10) 0.060(9) 0.073(10) -0.011(7) 0.027(8) -0.021(8)
C7 0.026(8) 0.037(9) 0.032(9) 0.003(6) -0.004(6) 0.006(7)
C8 0.055(12) 0.071(14) 0.035(8) -0.007(10) 0.013(8) -0.011(8)
C9 0.033(8) 0.072(12) 0.020(8) 0.005(8) -0.001(6) -0.009(8)
C10 0.035(10) 0.056(11) 0.055(12) 0.009(8) 0.027(9) 0.013(9)
C11 0.034(9) 0.059(11) 0.040(9) 0.001(8) 0.004(8) 0.010(8)
C12 0.064(10) 0.048(8) 0.072(11) -0.007(6) 0.028(8) -0.044(8)
C13 0.036(9) 0.017(6) 0.026(7) 0.005(5) 0.004(7) 0.010(5)
C15 0.042(10) 0.033(9) 0.069(13) 0.002(8) -0.009(9) 0.020(9)

loop_
_atom_type_symbol
_atom_type_description
_atom_type_scat_dispersion_real
_atom_type_scat_dispersion_imag
_atom_type_scat_source
C C 0.0033 0.0016
;
International Tables for Crystallography
(1992, Vol. C, Tables 4.2.6.8 and 6.1.1.4)
;
H H 0.0000 0.0000
;
International Tables for Crystallography
(1992, Vol. C, Table 6.1.1.4)
;
Cl Cl 0.1484 0.1585
;
International Tables for Crystallography
(1992, Vol. C, Tables 4.2.6.8 and 6.1.1.4)
;
N N 0.0061 0.0033
;
International Tables for Crystallography
(1992, Vol. C, Tables 4.2.6.8 and 6.1.1.4)
;
O O 0.0106 0.0060
;
International Tables for Crystallography
(1992, Vol. C, Tables 4.2.6.8 and 6.1.1.4)
;
U U -9.6767 9.6646
;
International Tables for Crystallography
(1992, Vol. C, Tables 4.2.6.8 and 6.1.1.4)
;

loop_
_geom_angle_atom_site_label_1
_geom_angle_atom_site_label_2
_geom_angle_atom_site_label_3
_geom_angle
_geom_angle_publ_flag
O1 U1 O2 177.8(7) yes
O1 U1 O3 89.4(6) yes
O1 U1 O4 90.3(8) yes
O1 U1 O5 90.4(6) yes
O1 U1 O6 90.6(6) yes
O1 U1 O7 89.8(6) yes
O2 U1 O3 88.6(6) yes
O2 U1 O4 90.0(8) yes
O2 U1 O5 91.8(6) yes
O2 U1 O6 90.4(6) yes
O2 U1 O7 88.6(6) yes
O3 U1 O4 69.3(6) yes
O3 U1 O5 144.9(5) yes
O3 U1 O6 144.1(4) yes
O3 U1 O7 70.9(5) yes
O4 U1 O5 75.6(6) yes
O4 U1 O6 146.6(6) yes
O4 U1 O7 140.3(6) yes
O5 U1 O6 71.0(4) yes
O5 U1 O7 144.1(5) yes
O6 U1 O7 73.1(4) yes
O8 Cl1 O9 110.9(12) yes
O8 Cl1 O10 110.2(14) yes
O8 Cl1 O11 108.3(13) yes
O9 Cl1 O10 113.8(13) yes
O9 Cl1 O11 107.5(15) yes
O10 Cl1 O11 105.9(12) yes
O12 Cl2 O13 107.0(14) yes
O12 Cl2 O14 107.9(13) yes
O12 Cl2 O15 106.8(12) yes
O13 Cl2 O14 115.0(10) yes
O13 Cl2 O15 107.2(13) yes
O14 Cl2 O15 112.4(13) yes
U1 O3 C1 126.9(13) yes
U1 O4 C4 153.0(14) yes
U1 O5 C7 128.9(13) yes
U1 O6 C10 140.4(13) yes
U1 O7 C13 131.4(12) yes
C1 N1 C2 117.8(16) yes
C1 N1 C3 121.9(19) yes
C2 N1 C3 120.3(16) yes
C4 N2 C5 124.4(12) yes
C4 N2 C6 118.3(14) yes
C5 N2 C6 114.6(12) yes
C7 N3 C8 123.4(16) yes
C7 N3 C9 120.8(18) yes
C8 N3 C9 115.5(13) yes
C10 N4 C11 120.1(17) yes
C10 N4 C12 124.5(16) yes
C11 N4 C12 115.4(14) yes
C13 N5 C14 120.1(15) yes
C13 N5 C15 123.2(15) yes
C14 N5 C15 116.7(14) yes
O3 C1 N1 125(2) yes
O4 C4 N2 127.3(14) yes
O5 C7 N3 123(2) yes
O6 C10 N4 129.8(18) yes
O7 C13 N5 117.5(15) yes
O3 C1 H1A 117.410 no
N1 C1 H1A 117.405 no
N1 C2 H2A 109.472 no
N1 C2 H2B 109.474 no
N1 C2 H2C 109.467 no
H2A C2 H2B 109.469 no
H2A C2 H2C 109.469 no
H2B C2 H2C 109.477 no
N1 C3 H3A 109.465 no
N1 C3 H3B 109.476 no
N1 C3 H3C 109.474 no
H3A C3 H3B 109.463 no
H3A C3 H3C 109.472 no
H3B C3 H3C 109.477 no
O4 C4 H4 116.369 no
N2 C4 H4 116.360 no
N2 C5 H5A 109.474 no
N2 C5 H5B 109.476 no
N2 C5 H5C 109.468 no
H5A C5 H5B 109.472 no
H5A C5 H5C 109.473 no
H5B C5 H5C 109.465 no
N2 C6 H6A 109.479 no
N2 C6 H6B 109.465 no
N2 C6 H6C 109.464 no
H6A C6 H6B 109.480 no
H6A C6 H6C 109.473 no
H6B C6 H6C 109.466 no
O5 C7 H7 118.266 no
N3 C7 H7 118.253 no
N3 C8 H8A 109.475 no
N3 C8 H8B 109.465 no
N3 C8 H8C 109.476 no
H8A C8 H8B 109.469 no
H8A C8 H8C 109.470 no
H8B C8 H8C 109.471 no
N3 C9 H9A 109.466 no
N3 C9 H9B 109.470 no
N3 C9 H9C 109.473 no
H9A C9 H9B 109.464 no
H9A C9 H9C 109.477 no
H9B C9 H9C 109.477 no
O6 C10 H10A 115.111 no
N4 C10 H10A 115.106 no
N4 C11 H11A 109.481 no
N4 C11 H11B 109.468 no
N4 C11 H11C 109.468 no
H11A C11 H11B 109.469 no
H11A C11 H11C 109.476 no
H11B C11 H11C 109.464 no
N4 C12 H12A 109.474 no
N4 C12 H12B 109.471 no
N4 C12 H12C 109.478 no
H12A C12 H12B 109.454 no
H12A C12 H12C 109.477 no
H12B C12 H12C 109.472 no
O7 C13 H13A 121.256 no
N5 C13 H13A 121.255 no
N5 C14 H14A 109.466 no
N5 C14 H14B 109.475 no
N5 C14 H14C 109.473 no
H14A C14 H14B 109.464 no
H14A C14 H14C 109.467 no
H14B C14 H14C 109.483 no
N5 C15 H15A 109.472 no
N5 C15 H15B 109.473 no
N5 C15 H15C 109.476 no
H15A C15 H15B 109.468 no
H15A C15 H15C 109.463 no
H15B C15 H15C 109.475 no

loop_
_geom_bond_atom_site_label_1
_geom_bond_atom_site_label_2
_geom_bond_distance
_geom_bond_publ_flag
U1 O1 1.79(2) yes
U1 O2 1.76(2) yes
U1 O3 2.414(11) yes
U1 O4 2.338(7) yes
U1 O5 2.377(12) yes
U1 O6 2.332(11) yes
U1 O7 2.465(14) yes
Cl1 O8 1.428(16) yes
Cl1 O9 1.39(3) yes
Cl1 O10 1.417(18) yes
Cl1 O11 1.43(2) yes
Cl2 O12 1.429(18) yes
Cl2 O13 1.413(19) yes
Cl2 O14 1.438(17) yes
Cl2 O15 1.47(3) yes
O3 C1 1.27(3) yes
O4 C4 1.179(16) yes
O5 C7 1.26(3) yes
O6 C10 1.27(3) yes
O7 C13 1.23(3) yes
N1 C1 1.29(2) yes
N1 C2 1.47(3) yes
N1 C3 1.46(3) yes
N2 C4 1.299(15) yes
N2 C5 1.42(2) yes
N2 C6 1.48(2) yes
N3 C7 1.30(2) yes
N3 C8 1.45(3) yes
N3 C9 1.47(2) yes
N4 C10 1.26(3) yes
N4 C11 1.47(2) yes
N4 C12 1.45(3) yes
N5 C13 1.347(18) yes
N5 C14 1.44(3) yes
N5 C15 1.44(2) yes
C1 H1A 0.940 no
C2 H2A 0.970 no
C2 H2B 0.970 no
C2 H2C 0.970 no
C3 H3A 0.970 no
C3 H3B 0.970 no
C3 H3C 0.970 no
C4 H4 0.940 no
C5 H5A 0.970 no
C5 H5B 0.970 no
C5 H5C 0.970 no
C6 H6A 0.970 no
C6 H6B 0.970 no
C6 H6C 0.970 no
C7 H7 0.940 no
C8 H8A 0.970 no
C8 H8B 0.970 no
C8 H8C 0.970 no
C9 H9A 0.970 no
C9 H9B 0.970 no
C9 H9C 0.970 no
C10 H10A 0.940 no
C11 H11A 0.970 no
C11 H11B 0.970 no
C11 H11C 0.970 no
C12 H12A 0.970 no
C12 H12B 0.970 no
C12 H12C 0.970 no
C13 H13A 0.940 no
C14 H14A 0.970 no
C14 H14B 0.970 no
C14 H14C 0.970 no
C15 H15A 0.970 no
C15 H15B 0.970 no
C15 H15C 0.970 no

loop_
_geom_contact_atom_site_label_1
_geom_contact_atom_site_label_2
_geom_contact_distance
_geom_contact_publ_flag
_geom_contact_site_symmetry_2
O1 C1 3.33(3) no .
O1 C13 3.51(2) no .
O2 C7 3.35(3) no .
O2 C10 3.52(3) no .
O3 C2 2.72(2) no .
O3 C3 3.60(2) no .
O3 C4 3.084(18) no .
O4 C5 2.83(2) no .
O4 C6 3.515(18) no .
O5 C8 2.81(2) no .
O5 C9 3.588(18) no .
O6 C7 3.17(2) no .
O6 C11 2.825(19) no .
O6 C13 3.126(17) no .
O7 C1 3.11(3) no .
O7 C10 3.29(2) no .
O7 C14 3.52(3) no .
O7 C15 2.70(2) no .
C10 C13 3.34(3) no .
O1 O2 3.29(2) no 2_565
O1 O6 3.49(3) no 2_565
O1 N4 3.23(3) no 2_565
O1 C7 3.33(3) no 2_565
O1 C10 3.10(3) no 2_565
O2 O1 3.29(2) no 2_564
O2 O7 3.53(3) no 2_564
O2 N5 3.28(3) no 2_564
O2 C1 3.32(3) no 2_564
O2 C13 3.21(3) no 2_564
O6 O1 3.49(3) no 2_564
O7 O2 3.53(3) no 2_565
O8 N4 3.34(3) no 3_555
O8 C11 3.36(3) no 3_555
O8 C12 3.45(4) no 3_555
O8 C15 3.17(3) no 2_564
O9 N3 3.26(3) no 4_565
O9 C2 3.25(4) no .
O9 C7 3.48(3) no 4_565
O9 C8 3.51(4) no 4_565
O9 C9 3.54(3) no 4_565
O9 C15 3.55(3) no 2_564
O10 C5 3.55(3) no 4_565
O10 C7 3.30(3) no 4_565
O10 C13 3.34(3) no 3_555
O10 C14 3.54(3) no 3_555
O11 C5 3.48(4) no 3_545
O11 C5 3.25(3) no 4_565
O11 C6 3.32(4) no 3_545
O11 C12 3.26(3) no 4_555
O12 N5 3.28(3) no .
O12 C11 3.10(3) no 4_555
O12 C14 3.53(4) no .
O12 C15 3.35(3) no .
O13 C1 3.28(3) no 2_564
O13 C10 3.42(3) no .
O13 C13 3.49(3) no .
O14 N2 3.56(3) no 1_545
O14 C6 3.44(4) no 1_545
O14 C6 3.45(3) no 2_564
O14 C14 3.30(3) no 2_554
O15 N1 3.09(3) no 2_564
O15 C1 3.43(3) no 2_564
O15 C2 3.40(4) no 2_564
O15 C3 3.32(4) no 2_564
O15 C8 3.37(4) no 3_545
O15 C11 3.53(3) no 4_555
N1 O15 3.09(3) no 2_565
N2 O14 3.56(3) no 1_565
N3 O9 3.26(3) no 4_464
N4 O1 3.23(3) no 2_564
N4 O8 3.34(3) no 3_445
N5 O2 3.28(3) no 2_565
N5 O12 3.28(3) no .
C1 O2 3.32(3) no 2_565
C1 O13 3.28(3) no 2_565
C1 O15 3.43(3) no 2_565
C2 O9 3.25(4) no .
C2 O15 3.40(4) no 2_565
C3 O15 3.32(4) no 2_565
C4 C12 3.55(4) no 2_565
C5 O10 3.55(3) no 4_464
C5 O11 3.48(4) no 3_455
C5 O11 3.25(3) no 4_464
C6 O11 3.32(4) no 3_455
C6 O14 3.44(4) no 1_565
C6 O14 3.45(3) no 2_565
C6 C14 3.47(3) no 1_565
C7 O1 3.33(3) no 2_564
C7 O9 3.48(3) no 4_464
C7 O10 3.30(3) no 4_464
C8 O9 3.51(4) no 4_464
C8 O15 3.37(4) no 3_455
C9 O9 3.54(3) no 4_464
C10 O1 3.10(3) no 2_564
C10 O13 3.42(3) no .
C11 O8 3.36(3) no 3_445
C11 O12 3.10(3) no 4_454
C11 O15 3.53(3) no 4_454
C12 O8 3.45(4) no 3_445
C12 O11 3.26(3) no 4_454
C12 C4 3.55(4) no 2_564
C13 O2 3.21(3) no 2_565
C13 O10 3.34(3) no 3_445
C13 O13 3.49(3) no .
C14 O10 3.54(3) no 3_445
C14 O12 3.53(4) no .
C14 O14 3.30(3) no 2_555
C14 C6 3.47(3) no 1_545
C15 O8 3.17(3) no 2_565
C15 O9 3.55(3) no 2_565
C15 O12 3.35(3) no .
U1 H1A 3.3829 no .
U1 H7 3.4114 no .
U1 H10A 3.5753 no .
U1 H13A 3.5438 no .
O1 H1A 2.8784 no .
O1 H13A 3.4661 no .
O2 H7 2.9497 no .
O2 H10A 3.4514 no .
O3 H2A 2.4117 no .
O3 H2B 3.0147 no .
O3 H4 2.6959 no .
O3 H15A 3.3862 no .
O4 H5A 2.9058 no .
O4 H5B 2.7886 no .
O5 H8A 2.9928 no .
O5 H8B 2.6343 no .
O5 H11A 3.5580 no .
O6 H7 3.3943 no .
O6 H11A 2.8590 no .
O6 H11B 2.7645 no .
O6 H13A 2.7114 no .
O7 H1A 3.1930 no .
O7 H10A 2.8930 no .
O7 H15A 2.2946 no .
O7 H15B 3.3318 no .
O7 H15C 3.3851 no .
N1 H15A 2.9775 no .
N1 H15C 3.5257 no .
N3 H11A 2.7674 no .
C1 H2A 2.4834 no .
C1 H2B 2.7687 no .
C1 H2C 3.1238 no .
C1 H3A 2.4799 no .
C1 H3B 2.9397 no .
C1 H3C 3.0782 no .
C1 H4 3.2769 no .
C1 H15A 3.0359 no .
C2 H1A 3.2148 no .
C2 H3A 3.3290 no .
C2 H3B 2.8504 no .
C2 H3C 2.6909 no .
C2 H15A 3.2190 no .
C3 H1A 2.5257 no .
C3 H2A 3.2660 no .
C3 H2B 3.0145 no .
C3 H2C 2.5895 no .
C3 H15C 3.5383 no .
C4 H5A 2.6901 no .
C4 H5B 2.6599 no .
C4 H5C 3.1767 no .
C4 H6A 2.9021 no .
C4 H6B 3.0973 no .
C4 H6C 2.4575 no .
C5 H4 3.2251 no .
C5 H6A 2.6718 no .
C5 H6B 2.6541 no .
C5 H6C 3.2616 no .
C6 H4 2.4755 no .
C6 H5A 2.9350 no .
C6 H5B 3.1909 no .
C6 H5C 2.4399 no .
C7 H8A 2.7575 no .
C7 H8B 2.6268 no .
C7 H8C 3.1895 no .
C7 H9A 2.4832 no .
C7 H9B 2.9285 no .
C7 H9C 3.1025 no .
C7 H11A 3.0431 no .
C8 H7 3.2572 no .
C8 H9A 3.2749 no .
C8 H9B 2.7534 no .
C8 H9C 2.6097 no .
C8 H11A 3.3263 no .
C9 H7 2.5357 no .
C9 H8A 2.9750 no .
C9 H8B 3.1904 no .
C9 H8C 2.4637 no .
C9 H11A 3.0686 no .
C10 H11A 2.6422 no .
C10 H11B 2.6062 no .
C10 H11C 3.1426 no .
C10 H12A 2.5296 no .
C10 H12B 2.8681 no .
C10 H12C 3.1121 no .
C10 H13A 2.8669 no .
C11 H10A 3.1964 no .
C11 H12A 3.2353 no .
C11 H12B 2.8871 no .
C11 H12C 2.5048 no .
C12 H10A 2.5063 no .
C12 H11A 3.0916 no .
C12 H11B 3.0930 no .
C12 H11C 2.4427 no .
C13 H10A 2.9313 no .
C13 H14A 2.5233 no .
C13 H14B 2.8402 no .
C13 H14C 3.1709 no .
C13 H15A 2.5119 no .
C13 H15B 3.0554 no .
C13 H15C 3.0765 no .
C14 H13A 2.5973 no .
C14 H15A 3.2692 no .
C14 H15B 2.7070 no .
C14 H15C 2.6437 no .
C15 H2B 3.4356 no .
C15 H13A 3.3055 no .
C15 H14A 3.2212 no .
C15 H14B 2.8872 no .
C15 H14C 2.5088 no .
H1A H2A 3.4084 no .
H1A H2B 3.5882 no .
H1A H3A 2.2323 no .
H1A H3B 3.0870 no .
H1A H3C 3.2670 no .
H1A H4 3.5402 no .
H1A H15A 3.3427 no .
H2A H3B 3.4569 no .
H2A H3C 3.5802 no .
H2B H3B 3.5196 no .
H2B H3C 2.9222 no .
H2B H15A 2.5944 no .
H2B H15C 3.5923 no .
H2C H3A 3.5173 no .
H2C H3B 2.6456 no .
H2C H3C 2.5974 no .
H3A H15C 3.4387 no .
H3C H15A 3.4593 no .
H3C H15C 3.1401 no .
H4 H5A 3.5199 no .
H4 H5B 3.5429 no .
H4 H6A 3.0158 no .
H4 H6B 3.2372 no .
H4 H6C 2.1651 no .
H5A H6A 2.8759 no .
H5A H6B 3.3201 no .
H5B H6A 3.5716 no .
H5B H6B 3.2954 no .
H5C H6A 2.5804 no .
H5C H6B 2.3356 no .
H5C H6C 3.3707 no .
H7 H8A 3.5666 no .
H7 H8B 3.5382 no .
H7 H9A 2.2579 no .
H7 H9B 3.0228 no .
H7 H9C 3.3282 no .
H7 H11A 3.3502 no .
H8A H9B 2.9787 no .
H8A H9C 3.2810 no .
H8B H9C 3.2497 no .
H8B H11A 3.1356 no .
H8B H11B 3.3418 no .
H8C H9A 3.3756 no .
H8C H9B 2.6931 no .
H8C H9C 2.2778 no .
H8C H11A 3.4303 no .
H9A H11A 3.0841 no .
H9C H11A 2.8200 no .
H10A H11A 3.4962 no .
H10A H11B 3.4880 no .
H10A H12A 2.3144 no .
H10A H12B 2.8944 no .
H10A H12C 3.3489 no .
H10A H13A 2.6396 no .
H11A H12B 3.2747 no .
H11A H12C 3.2710 no .
H11B H12C 3.0397 no .
H11C H12A 3.3173 no .
H11C H12B 2.7886 no .
H11C H12C 2.1549 no .
H13A H14A 2.3844 no .
H13A H14B 2.9371 no .
H13A H14C 3.4619 no .
H13A H15A 3.4465 no .
H14A H15B 3.3927 no .
H14A H15C 3.5543 no .
H14B H15B 3.3174 no .
H14B H15C 2.7754 no .
H14C H15A 3.4383 no .
H14C H15B 2.4409 no .
H14C H15C 2.6256 no .
Cl1 H3C 3.2485 no 2_564
Cl1 H5B 3.0352 no 4_565
Cl1 H6A 3.2192 no 3_545
Cl1 H9B 3.3643 no 4_565
Cl1 H15C 3.4608 no 2_564
Cl2 H3B 3.2783 no 2_564
Cl2 H4 3.4395 no 2_564
Cl2 H6B 3.0683 no 1_545
Cl2 H6C 3.2916 no 2_564
Cl2 H8C 3.5044 no 4_555
Cl2 H9C 3.2225 no 4_555
Cl2 H11C 3.4444 no 4_555
O1 H7 2.6828 no 2_565
O1 H9A 3.0383 no 2_565
O1 H10A 3.2129 no 2_565
O1 H11A 3.2896 no 2_565
O1 H12B 3.3118 no 2_565
O2 H1A 2.5233 no 2_564
O2 H3A 3.0836 no 2_564
O2 H13A 3.4071 no 2_564
O2 H14B 3.1712 no 2_564
O2 H15C 3.4621 no 2_564
O3 H3A 3.5168 no 2_564
O4 H12B 2.8381 no 2_565
O4 H14B 2.6760 no 2_564
O5 H9A 3.3938 no 2_565
O6 H7 3.4743 no 2_565
O6 H9A 2.8151 no 2_565
O7 H1A 3.5229 no 2_564
O7 H3A 2.7947 no 2_564
O8 H2B 3.0466 no 2_564
O8 H3C 3.4494 no 2_564
O8 H5A 3.5950 no 3_545
O8 H5C 3.2670 no 3_545
O8 H9B 3.2766 no 4_565
O8 H11B 2.9223 no 3_555
O8 H11C 3.3527 no 3_555
O8 H12A 3.4876 no 3_555
O8 H12C 3.0027 no 3_555
O8 H15A 3.1287 no 2_564
O8 H15B 2.8327 no 2_564
O8 H15C 3.0253 no 2_564
O9 H2A 2.7803 no .
O9 H2B 3.1483 no .
O9 H2C 3.3144 no .
O9 H3C 2.9533 no 2_564
O9 H5A 3.4456 no 4_565
O9 H5B 3.2762 no 4_565
O9 H8A 2.8853 no 4_565
O9 H9B 2.9281 no 4_565
O9 H15B 3.5375 no 2_564
O9 H15C 2.8044 no 2_564
O10 H5B 2.6352 no 4_565
O10 H6A 2.9234 no 3_545
O10 H6B 3.5419 no 3_545
O10 H7 2.8884 no 4_565
O10 H9B 3.5354 no 4_565
O10 H13A 2.4510 no 3_555
O10 H14A 2.7939 no 3_555
O11 H2C 3.4771 no 2_564
O11 H3C 2.8139 no 2_564
O11 H5A 3.0312 no 3_545
O11 H5A 3.4791 no 4_565
O11 H5B 2.7237 no 4_565
O11 H5C 3.3003 no 3_545
O11 H5C 3.0540 no 4_565
O11 H6A 2.4306 no 3_545
O11 H12A 3.2682 no 4_555
O11 H12B 3.2841 no 4_555
O11 H12C 2.7145 no 4_555
O12 H3B 3.1263 no 2_564
O12 H6B 2.9889 no 1_545
O12 H6C 3.5505 no 1_545
O12 H8B 3.5757 no 4_555
O12 H8C 3.1245 no 4_555
O12 H9C 3.4511 no 4_555
O12 H11A 3.0555 no 4_555
O12 H11B 2.9608 no 4_555
O12 H11C 2.7720 no 4_555
O12 H14A 3.5266 no .
O12 H14C 3.1895 no .
O12 H15B 2.6589 no .
O13 H1A 3.0515 no 2_564
O13 H3A 3.5305 no 2_564
O13 H3B 3.3383 no 2_564
O13 H4 2.9725 no 2_564
O13 H6B 3.0443 no 1_545
O13 H6C 3.4707 no 2_564
O13 H10A 2.5004 no .
O13 H12A 2.8995 no .
O14 H6A 3.4944 no 2_564
O14 H6B 2.7758 no 1_545
O14 H6C 3.5944 no 1_545
O14 H6C 2.6059 no 2_564
O14 H8C 2.8104 no 4_555
O14 H9C 2.7646 no 4_555
O14 H14A 3.2967 no 2_554
O14 H14B 3.4182 no 2_554
O14 H14C 2.6880 no 2_554
O15 H2A 3.2383 no 2_564
O15 H2C 3.2714 no 2_564
O15 H3B 2.6991 no 2_564
O15 H4 3.3048 no 2_564
O15 H6C 3.5230 no 2_564
O15 H8A 3.0210 no 3_545
O15 H8B 2.9551 no 3_545
O15 H9C 2.9907 no 4_555
O15 H11A 3.3089 no 4_555
O15 H11C 2.8930 no 4_555
N2 H12B 3.0663 no 2_565
N2 H14B 3.0002 no 2_564
C2 H5A 3.3734 no 4_565
C2 H8A 3.0716 no 4_565
C3 H2B 3.3809 no 2_565
C3 H11C 3.2393 no 3_556
C3 H12C 3.4152 no 3_556
C3 H15A 3.3401 no 2_565
C4 H12A 3.4907 no 2_565
C4 H12B 2.7634 no 2_565
C4 H14B 2.7401 no 2_564
C5 H2C 3.5861 no 4_464
C5 H12A 3.4235 no 1_565
C5 H12B 3.4185 no 2_565
C5 H14A 3.5721 no 2_564
C5 H14B 3.3742 no 2_564
C6 H14A 2.6549 no 1_565
C6 H14C 3.4521 no 1_565
C8 H2A 3.2997 no 4_464
C9 H8B 3.2531 no 2_564
C9 H11B 3.0194 no 2_564
C9 H14C 3.4572 no 3_454
C10 H1A 3.5420 no 2_564
C11 H3B 3.2708 no 3_444
C11 H9A 3.5214 no 2_565
C11 H9B 3.4848 no 2_565
C11 H15B 3.3594 no 4_454
C12 H5C 3.1779 no 1_545
C12 H6A 3.5732 no 2_564
C13 H7 3.4031 no 2_565
C14 H5B 3.2320 no 2_565
C14 H6A 3.2972 no 1_545
C14 H6B 3.2431 no 1_545
C14 H6C 3.2786 no 1_545
C15 H3A 3.5292 no 2_564
C15 H3B 3.5602 no 2_564
C15 H9B 3.3342 no 3_546
H1A O2 2.5233 no 2_565
H1A O7 3.5229 no 2_565
H1A O13 3.0515 no 2_565
H1A C10 3.5420 no 2_565
H1A H10A 2.9463 no 2_565
H2A O9 2.7803 no .
H2A O15 3.2383 no 2_565
H2A C8 3.2997 no 4_565
H2A H3C 3.5856 no 2_564
H2A H8A 2.3407 no 4_565
H2B O8 3.0466 no 2_565
H2B O9 3.1483 no .
H2B C3 3.3809 no 2_564
H2B H3A 3.0918 no 2_564
H2B H3B 3.5972 no 2_564
H2B H3C 2.9437 no 2_564
H2B H5A 3.2795 no 4_565
H2C O9 3.3144 no .
H2C O11 3.4771 no 2_565
H2C O15 3.2714 no 2_565
H2C C5 3.5861 no 4_565
H2C H5A 2.6524 no 4_565
H2C H8A 2.9775 no 4_565
H2C H11C 3.5895 no 3_556
H2C H12B 3.4683 no 3_556
H2C H12C 3.4314 no 3_556
H3A O2 3.0836 no 2_565
H3A O3 3.5168 no 2_565
H3A O7 2.7947 no 2_565
H3A O13 3.5305 no 2_565
H3A C15 3.5292 no 2_565
H3A H2B 3.0918 no 2_565
H3A H15A 2.8002 no 2_565
H3A H15B 3.5606 no 2_565
H3B Cl2 3.2783 no 2_565
H3B O12 3.1263 no 2_565
H3B O13 3.3383 no 2_565
H3B O15 2.6991 no 2_565
H3B C11 3.2708 no 3_556
H3B C15 3.5602 no 2_565
H3B H2B 3.5972 no 2_565
H3B H11B 3.5900 no 3_556
H3B H11C 2.3152 no 3_556
H3B H12C 2.9243 no 3_556
H3B H15A 3.1162 no 2_565
H3B H15B 3.1602 no 2_565
H3C Cl1 3.2485 no 2_565
H3C O8 3.4494 no 2_565
H3C O9 2.9533 no 2_565
H3C O11 2.8139 no 2_565
H3C H2A 3.5856 no 2_565
H3C H2B 2.9437 no 2_565
H3C H11C 3.4656 no 3_556
H3C H12C 3.0110 no 3_556
H4 Cl2 3.4395 no 2_565
H4 O13 2.9725 no 2_565
H4 O15 3.3048 no 2_565
H4 H12A 3.3850 no 2_565
H4 H12B 3.0537 no 2_565
H4 H14B 3.1797 no 2_564
H5A O8 3.5950 no 3_455
H5A O9 3.4456 no 4_464
H5A O11 3.0312 no 3_455
H5A O11 3.4791 no 4_464
H5A C2 3.3734 no 4_464
H5A H2B 3.2795 no 4_464
H5A H2C 2.6524 no 4_464
H5A H12B 2.8300 no 2_565
H5B Cl1 3.0352 no 4_464
H5B O9 3.2762 no 4_464
H5B O10 2.6352 no 4_464
H5B O11 2.7237 no 4_464
H5B C14 3.2320 no 2_564
H5B H6A 3.0339 no 2_574
H5B H14A 2.7792 no 2_564
H5B H14B 2.8046 no 2_564
H5C O8 3.2670 no 3_455
H5C O11 3.3003 no 3_455
H5C O11 3.0540 no 4_464
H5C C12 3.1779 no 1_565
H5C H6A 3.4224 no 2_574
H5C H12A 2.4993 no 1_565
H5C H12C 2.9989 no 1_565
H6A Cl1 3.2192 no 3_455
H6A O10 2.9234 no 3_455
H6A O11 2.4306 no 3_455
H6A O14 3.4944 no 2_565
H6A C12 3.5732 no 2_565
H6A C14 3.2972 no 1_565
H6A H5B 3.0339 no 2_575
H6A H5C 3.4224 no 2_575
H6A H12A 3.1704 no 2_565
H6A H12B 3.2973 no 2_565
H6A H14A 2.3916 no 1_565
H6A H14C 3.4877 no 1_565
H6B Cl2 3.0683 no 1_565
H6B O10 3.5419 no 3_455
H6B O12 2.9889 no 1_565
H6B O13 3.0443 no 1_565
H6B O14 2.7758 no 1_565
H6B C14 3.2431 no 1_565
H6B H12A 3.4084 no 1_565
H6B H14A 2.4657 no 1_565
H6B H14C 3.3023 no 1_565
H6C Cl2 3.2916 no 2_565
H6C O12 3.5505 no 1_565
H6C O13 3.4707 no 2_565
H6C O14 3.5944 no 1_565
H6C O14 2.6059 no 2_565
H6C O15 3.5230 no 2_565
H6C C14 3.2786 no 1_565
H6C H8C 3.4615 no 4_565
H6C H14A 2.6633 no 1_565
H6C H14C 3.0135 no 1_565
H7 O1 2.6828 no 2_564
H7 O6 3.4743 no 2_564
H7 O10 2.8884 no 4_464
H7 C13 3.4031 no 2_564
H7 H13A 2.8159 no 2_564
H8A O9 2.8853 no 4_464
H8A O15 3.0210 no 3_455
H8A C2 3.0716 no 4_464
H8A H2A 2.3407 no 4_464
H8A H2C 2.9775 no 4_464
H8B O12 3.5757 no 4_454
H8B O15 2.9551 no 3_455
H8B C9 3.2531 no 2_565
H8B H9A 2.9397 no 2_565
H8B H9B 3.5632 no 2_565
H8B H9C 2.7924 no 2_565
H8C Cl2 3.5044 no 4_454
H8C O12 3.1245 no 4_454
H8C O14 2.8104 no 4_454
H8C H6C 3.4615 no 4_464
H8C H14C 3.2425 no 3_454
H9A O1 3.0383 no 2_564
H9A O5 3.3938 no 2_564
H9A O6 2.8151 no 2_564
H9A C11 3.5214 no 2_564
H9A H8B 2.9397 no 2_564
H9A H11B 2.7089 no 2_564
H9B Cl1 3.3643 no 4_464
H9B O8 3.2766 no 4_464
H9B O9 2.9281 no 4_464
H9B O10 3.5354 no 4_464
H9B C11 3.4848 no 2_564
H9B C15 3.3342 no 3_454
H9B H8B 3.5632 no 2_564
H9B H11B 2.5161 no 2_564
H9B H14C 2.9313 no 3_454
H9B H15B 2.7209 no 3_454
H9B H15C 3.1048 no 3_454
H9C Cl2 3.2225 no 4_454
H9C O12 3.4511 no 4_454
H9C O14 2.7646 no 4_454
H9C O15 2.9907 no 4_454
H9C H8B 2.7924 no 2_564
H9C H11B 3.4531 no 2_564
H9C H14C 3.1063 no 3_454
H10A O1 3.2129 no 2_564
H10A O13 2.5004 no .
H10A H1A 2.9463 no 2_564
H11A O1 3.2896 no 2_564
H11A O12 3.0555 no 4_454
H11A O15 3.3089 no 4_454
H11B O8 2.9223 no 3_445
H11B O12 2.9608 no 4_454
H11B C9 3.0194 no 2_565
H11B H3B 3.5900 no 3_444
H11B H9A 2.7089 no 2_565
H11B H9B 2.5161 no 2_565
H11B H9C 3.4531 no 2_565
H11B H15B 2.7537 no 4_454
H11C Cl2 3.4444 no 4_454
H11C O8 3.3527 no 3_445
H11C O12 2.7720 no 4_454
H11C O15 2.8930 no 4_454
H11C C3 3.2393 no 3_444
H11C H2C 3.5895 no 3_444
H11C H3B 2.3152 no 3_444
H11C H3C 3.4656 no 3_444
H11C H15B 3.0766 no 4_454
H12A O8 3.4876 no 3_445
H12A O11 3.2682 no 4_454
H12A O13 2.8995 no .
H12A C4 3.4907 no 2_564
H12A C5 3.4235 no 1_545
H12A H4 3.3850 no 2_564
H12A H5C 2.4993 no 1_545
H12A H6A 3.1704 no 2_564
H12A H6B 3.4084 no 1_545
H12B O1 3.3118 no 2_564
H12B O4 2.8381 no 2_564
H12B O11 3.2841 no 4_454
H12B N2 3.0663 no 2_564
H12B C4 2.7634 no 2_564
H12B C5 3.4185 no 2_564
H12B H2C 3.4683 no 3_444
H12B H4 3.0537 no 2_564
H12B H5A 2.8300 no 2_564
H12B H6A 3.2973 no 2_564
H12C O8 3.0027 no 3_445
H12C O11 2.7145 no 4_454
H12C C3 3.4152 no 3_444
H12C H2C 3.4314 no 3_444
H12C H3B 2.9243 no 3_444
H12C H3C 3.0110 no 3_444
H12C H5C 2.9989 no 1_545
H13A O2 3.4071 no 2_565
H13A O10 2.4510 no 3_445
H13A H7 2.8159 no 2_565
H14A O10 2.7939 no 3_445
H14A O12 3.5266 no .
H14A O14 3.2967 no 2_555
H14A C5 3.5721 no 2_565
H14A C6 2.6549 no 1_545
H14A H5B 2.7792 no 2_565
H14A H6A 2.3916 no 1_545
H14A H6B 2.4657 no 1_545
H14A H6C 2.6633 no 1_545
H14B O2 3.1712 no 2_565
H14B O4 2.6760 no 2_565
H14B O14 3.4182 no 2_555
H14B N2 3.0002 no 2_565
H14B C4 2.7401 no 2_565
H14B C5 3.3742 no 2_565
H14B H4 3.1797 no 2_565
H14B H5B 2.8046 no 2_565
H14C O12 3.1895 no .
H14C O14 2.6880 no 2_555
H14C C6 3.4521 no 1_545
H14C C9 3.4572 no 3_546
H14C H6A 3.4877 no 1_545
H14C H6B 3.3023 no 1_545
H14C H6C 3.0135 no 1_545
H14C H8C 3.2425 no 3_546
H14C H9B 2.9313 no 3_546
H14C H9C 3.1063 no 3_546
H15A O8 3.1287 no 2_565
H15A C3 3.3401 no 2_564
H15A H3A 2.8002 no 2_564
H15A H3B 3.1162 no 2_564
H15B O8 2.8327 no 2_565
H15B O9 3.5375 no 2_565
H15B O12 2.6589 no .
H15B C11 3.3594 no 4_555
H15B H3A 3.5606 no 2_564
H15B H3B 3.1602 no 2_564
H15B H9B 2.7209 no 3_546
H15B H11B 2.7537 no 4_555
H15B H11C 3.0766 no 4_555
H15C Cl1 3.4608 no 2_565
H15C O2 3.4621 no 2_565
H15C O8 3.0253 no 2_565
H15C O9 2.8044 no 2_565
H15C H9B 3.1048 no 3_546

loop_
_geom_torsion_atom_site_label_1
_geom_torsion_atom_site_label_2
_geom_torsion_atom_site_label_3
_geom_torsion_atom_site_label_4
_geom_torsion
_geom_torsion_publ_flag
O1 U1 O3 C1 30.1(11) no
O1 U1 O4 C4 72(5) no
O1 U1 O5 C7 -159.3(12) no
O1 U1 O6 C10 -145.6(13) no
O1 U1 O7 C13 43.7(14) no
O2 U1 O3 C1 -148.9(11) no
O2 U1 O4 C4 -106(5) no
O2 U1 O5 C7 21.0(12) no
O2 U1 O6 C10 32.4(13) no
O2 U1 O7 C13 -137.8(14) no
O3 U1 O4 C4 -17(4) no
O4 U1 O3 C1 120.6(13) no
O3 U1 O5 C7 111.1(12) no
O5 U1 O3 C1 120.0(12) no
O3 U1 O6 C10 -55.7(17) no
O6 U1 O3 C1 -60.1(15) no
O3 U1 O7 C13 133.2(15) no
O7 U1 O3 C1 -59.8(11) no
O4 U1 O5 C7 110.5(13) no
O5 U1 O4 C4 162(5) no
O4 U1 O6 C10 123.1(15) no
O6 U1 O4 C4 164(4) no
O4 U1 O7 C13 133.8(14) no
O7 U1 O4 C4 -18(5) no
O5 U1 O6 C10 124.2(13) no
O6 U1 O5 C7 -68.9(11) no
O5 U1 O7 C13 -46.6(19) no
O7 U1 O5 C7 -69.2(16) no
O6 U1 O7 C13 -47.0(13) no
O7 U1 O6 C10 -56.0(12) no
U1 O3 C1 N1 153.9(12) no
U1 O4 C4 N2 -179(3) no
U1 O5 C7 N3 151.0(12) no
U1 O6 C10 N4 -149.9(15) no
U1 O7 C13 N5 -154.3(11) no
C2 N1 C1 O3 -6(3) no
C3 N1 C1 O3 173.2(18) no
C5 N2 C4 O4 7(4) no
C6 N2 C4 O4 167.1(16) no
C8 N3 C7 O5 10(3) no
C9 N3 C7 O5 -176.9(17) no
C11 N4 C10 O6 3(4) no
C12 N4 C10 O6 -174(2) no
C14 N5 C13 O7 179.0(16) no
C15 N5 C13 O7 2(3) no
